data_6000751
loop_
_publ_author_name
'Gregory, D. H.'
'Mawdsley, P. R.'
'Barker, S. J.'
'Daniell, W.'
'Weston, D. P.'

_publ_section_title
;
 Synthesis, stoichiometry and structure of the quaternary scandium cuprate
 Ba3Cu3Sc4O12 and of 334-phase solid solution members Ba3Cu3Sc4-xInxO12 (0
 <= x <= 4)
;
_journal_name_full 'Journal of Materials Chemistry'
_journal_page_first 806
_journal_page_last 814
_journal_paper_doi 10.1039/b008787o
_journal_volume 11
_journal_year 2001
_chemical_formula_sum 'Ba3 Cu3 O12 Sc4'
_space_group_name_H-M_alt 'I 4/m c m'
_cell_angle_alpha 90.000
_cell_angle_beta 90.000
_cell_angle_gamma 90.000
_cell_length_a 11.9021
_cell_length_b 11.9021
_cell_length_c 8.3962
_cell_volume 1189.41
_cod_database_code 6000751

loop_
_atom_site_label
_atom_site_fract_x
_atom_site_fract_y
_atom_site_fract_z
? ? ? ?
